data_4114669
loop_
_publ_author_name
'Shin-ichiro Noro'
'Ryo Kitaura'
'Mitsuru Kondo'
'Susumu Kitagawa'
'Tomohiko Ishii'
'Hiroyuki Matsuzaka'
'Masahiro Yamashita'

_publ_section_title
;
 Framework Engineering by Anions and Porous Functionalities of
 Cu(II)/4,4'-bpy Coordination Polymers
;
_journal_name_full 'Journal of the American Chemical Society'
_journal_page_first 2568
_journal_page_last 2583
_journal_paper_doi 10.1021/ja0113192
_journal_volume 124
_journal_year 2002
_chemical_formula_sum 'C20 H20 Cu F6 N4 O2 Si'
_chemical_formula_weight 554.03
_space_group_IT_number 130
_symmetry_cell_setting tetragonal
_symmetry_Int_Tables_number 130
_symmetry_space_group_name_Hall '-P 4a 2ac'
_symmetry_space_group_name_H-M 'P 4/n c c :2'
_cell_angle_alpha 90
_cell_angle_beta 90
_cell_angle_gamma 90
_cell_formula_units_Z 4
_cell_length_a 11.080(2)
_cell_length_b 11.080(2)
_cell_length_c 16.0239(7)
_cell_measurement_temperature 298.0
_cell_volume 1967.2(5)
_computing_data_reduction 'teXsan Ver. 1.11'
_computing_publication_material 'teXsan Ver. 1.11'
_computing_structure_refinement 'teXsan Ver. 1.10'
_computing_structure_solution MITHRIL90
_diffrn_measured_fraction_theta_full 0.9881
_diffrn_measured_fraction_theta_max 0.9881
_diffrn_measurement_device_type 'Rigaku/MSC Mercury CCD'
_diffrn_measurement_method \w
_diffrn_radiation_type 'Mo K\a'
_diffrn_radiation_wavelength 0.7107
_diffrn_reflns_av_R_equivalents 0.021
_diffrn_reflns_limit_h_max 12
_diffrn_reflns_limit_h_min -13
_diffrn_reflns_limit_k_max 13
_diffrn_reflns_limit_k_min -12
_diffrn_reflns_limit_l_max 20
_diffrn_reflns_limit_l_min -16
_diffrn_reflns_number 13024
_diffrn_reflns_theta_full 27.09
_diffrn_reflns_theta_max 27.09
_exptl_absorpt_coefficient_mu 12.57
_exptl_absorpt_correction_type none
_exptl_crystal_colour sky-blue
_exptl_crystal_density_diffrn 1.870
_exptl_crystal_description prism
_exptl_crystal_size_max 0.400
_exptl_crystal_size_mid 0.300
_exptl_crystal_size_min 0.200
_refine_diff_density_max 1.23
_refine_diff_density_min -0.38
_refine_ls_extinction_method none
_refine_ls_goodness_of_fit_ref 2.079
_refine_ls_hydrogen_treatment noref
_refine_ls_number_parameters 81
_refine_ls_number_reflns 877
_refine_ls_R_factor_gt 0.0544
_refine_ls_shift/su_max 0.2162
_refine_ls_structure_factor_coef F
_refine_ls_weighting_details 'w = 1/[\s^2^(Fo) + 0.00063|Fo|^2^]'
_refine_ls_weighting_scheme calc
_refine_ls_wR_factor_ref 0.0720
_reflns_number_gt 877
_reflns_number_total 1079
_reflns_threshold_expression F^2^>2.0\s(F^2^)
_cod_data_source_file ja0113192_1.cif
_cod_data_source_block {[Cu(4,4'-bpy)2(H2O)2].SiF6}n
_cod_original_cell_volume 1967.3(5)
_cod_original_sg_symbol_H-M 'P 4/n c c '
_cod_original_formula_sum 'C20 H20 Cu F6 N4 O2 Si '
_cod_database_code 4114669

loop_
_symmetry_equiv_pos_as_xyz
x,y,z
1/2-x,y,1/2+z
x,1/2-y,1/2+z
1/2-x,1/2-y,z
y,x,1/2+z
1/2-y,x,z
y,1/2-x,z
1/2-y,1/2-x,1/2+z
-x,-y,-z
1/2+x,-y,1/2-z
-x,1/2+y,1/2-z
1/2+x,1/2+y,-z
-y,-x,1/2-z
1/2+y,-x,-z
-y,1/2+x,-z
1/2+y,1/2+x,1/2-z

loop_
_atom_site_label
_atom_site_type_symbol
_atom_site_fract_x
_atom_site_fract_y
_atom_site_fract_z
_atom_site_U_iso_or_equiv
_atom_site_adp_type
_atom_site_occupancy
_atom_site_calc_flag
_atom_site_refinement_flags
Cu(1) Cu 0.7500 0.2500 0.2500 0.01516(6) Uani 1.00 d S
Si(1) Si 0.2500 0.2500 0.30327(9) 0.0229(2) Uani 1.00 d S
F(1) F 0.2500 0.2500 0.4073(2) 0.0397(4) Uani 1.00 d S
F(2) F 0.1635(2) 0.1244(1) 0.3019(1) 0.0408(4) Uani 1.00 d .
F(3) F 0.2500 0.2500 0.1974(2) 0.0495(4) Uani 1.00 d S
O(1) O 0.5981(2) 1.0981 0.2500 0.0301(4) Uani 1.00 d S
N(1) N 0.8416(2) 0.1562(2) 0.1603(1) 0.0175(4) Uani 1.00 d .
C(1) C 0.7845(2) 0.0936(2) 0.1016(2) 0.0265(6) Uani 1.00 d .
C(2) C 0.8425(2) 0.0286(3) 0.0395(2) 0.0295(6) Uani 1.00 d .
C(3) C 0.9673(2) 0.0328(2) 0.0338(1) 0.0204(5) Uani 1.00 d .
C(4) C 1.0278(2) 0.0963(2) 0.0962(2) 0.0260(6) Uani 1.00 d .
C(5) C 0.9636(2) 0.1558(2) 0.1576(2) 0.0246(5) Uani 1.00 d .
H(1) H 0.6984 0.0930 0.1023 0.0318 Uiso 1.00 calc .
H(2) H 0.7975 -0.0181 0.0009 0.0364 Uiso 1.00 calc .
H(3) H 1.1137 0.0994 0.0962 0.0310 Uiso 1.00 calc .
H(4) H 1.0067 0.1966 0.2002 0.0302 Uiso 1.00 calc .

loop_
_atom_site_aniso_label
_atom_site_aniso_U_11
_atom_site_aniso_U_22
_atom_site_aniso_U_33
_atom_site_aniso_U_12
_atom_site_aniso_U_13
_atom_site_aniso_U_23
Cu(1) 0.0183(2) 0.0183 0.0088(2) 0.0089(2) 0.0000 0.0000
Si(1) 0.0181(3) 0.0181 0.0325(6) 0.0000 0.0000 0.0000
F(1) 0.043(1) 0.0432 0.033(1) 0.0000 0.0000 0.0000
F(2) 0.0356(8) 0.0246(7) 0.062(1) -0.0105(6) -0.0012(9) -0.0016(8)
F(3) 0.059(1) 0.0586 0.031(1) 0.0000 0.0000 0.0000
O(1) 0.0262(8) 0.0262 0.038(1) 0.0025(10) 0.0052 -0.0053(8)
N(1) 0.0218(7) 0.0191(8) 0.0115(7) 0.0074(7) 0.0033(7) -0.0006(7)
C(1) 0.020(1) 0.035(1) 0.024(1) 0.0015(9) 0.0026(9) -0.0079(10)
C(2) 0.0231(10) 0.042(1) 0.023(1) 0.000(1) 0.0028(10) -0.010(1)
C(3) 0.0220(9) 0.022(1) 0.0172(10) 0.0045(9) 0.0030(9) 0.0020(9)
C(4) 0.018(1) 0.033(1) 0.027(1) 0.0056(9) 0.0008(9) -0.0050(10)
C(5) 0.0234(9) 0.028(1) 0.022(1) 0.0082(9) -0.0041(9) -0.0061(10)

loop_
_atom_type_symbol
_atom_type_description
_atom_type_scat_dispersion_real
_atom_type_scat_dispersion_imag
_atom_type_scat_source
Cu Cu 0.320 1.265
;International Tables for Crystallography
(1992, Vol. C, Tables 4.2.6.8 and 6.1.1.1)
;
F F 0.017 0.010
;International Tables for Crystallography
(1992, Vol. C, Tables 4.2.6.8 and 6.1.1.1)
;
Si Si 0.082 0.070
;International Tables for Crystallography
(1992, Vol. C, Tables 4.2.6.8 and 6.1.1.1)
;
C C 0.003 0.002
;International Tables for Crystallography
(1992, Vol. C, Tables 4.2.6.8 and 6.1.1.1)
;
N N 0.006 0.003
;International Tables for Crystallography
(1992, Vol. C, Tables 4.2.6.8 and 6.1.1.1)
;
H H 0.000 0.000
;International Tables for Crystallography
(1992, Vol. C, Table 6.1.1.2)
;
O O 0.011 0.006
;International Tables for Crystallography
(1992, Vol. C, Tables 4.2.6.8 and 6.1.1.1)
;

loop_
_geom_angle_atom_site_label_1
_geom_angle_atom_site_label_2
_geom_angle_atom_site_label_3
_geom_angle
_geom_angle_site_symmetry_1
_geom_angle_site_symmetry_2
_geom_angle_site_symmetry_3
_geom_angle_publ_flag
O(1) Cu(1) O(1) 180.0 1_545 4_665 0_555 yes
O(1) Cu(1) N(1) 89.52(8) 1_545 . 0_555 yes
O(1) Cu(1) N(1) 89.52(8) 1_545 16_545 0_555 yes
O(1) Cu(1) N(1) 90.48(8) 1_545 4_655 0_555 yes
O(1) Cu(1) N(1) 90.48(8) 1_545 13_665 0_555 yes
O(1) Cu(1) N(1) 90.48(8) 4_665 . 0_555 yes
O(1) Cu(1) N(1) 90.48(8) 4_665 16_545 0_555 yes
O(1) Cu(1) N(1) 89.52(8) 4_665 4_655 0_555 yes
O(1) Cu(1) N(1) 89.52(8) 4_665 13_665 0_555 yes
N(1) Cu(1) N(1) 179.0(2) . 16_545 0_555 yes
N(1) Cu(1) N(1) 90.6(1) . 4_655 0_555 yes
N(1) Cu(1) N(1) 89.4(1) . 13_665 0_555 yes
N(1) Cu(1) N(1) 89.4(1) 16_545 4_655 0_555 yes
N(1) Cu(1) N(1) 90.6(1) 16_545 13_665 0_555 yes
N(1) Cu(1) N(1) 179.0(2) 4_655 13_665 0_555 yes
F(1) Si(1) F(2) 90.8(1) . . 0_555 yes
F(1) Si(1) F(2) 90.8(1) . 4_555 0_555 yes
F(1) Si(1) F(2) 90.8(1) . 6_555 0_555 yes
F(1) Si(1) F(2) 90.8(1) . 7_555 0_555 yes
F(1) Si(1) F(3) 180.0000(1) . . 0_555 yes
F(2) Si(1) F(2) 178.5(2) . 4_555 0_555 yes
F(2) Si(1) F(2) 89.990(10) . 6_555 0_555 yes
F(2) Si(1) F(2) 89.990(10) . 7_555 0_555 yes
F(2) Si(1) F(3) 89.2(1) . . 0_555 yes
F(2) Si(1) F(2) 89.990(10) 4_555 6_555 0_555 yes
F(2) Si(1) F(2) 89.990(10) 4_555 7_555 0_555 yes
F(2) Si(1) F(3) 89.2(1) 4_555 . 0_555 yes
F(2) Si(1) F(2) 178.5(2) 6_555 7_555 0_555 yes
F(2) Si(1) F(3) 89.2(1) 6_555 . 0_555 yes
F(2) Si(1) F(3) 89.2(1) 7_555 . 0_555 yes
Si(1) F(2) F(3) 45.5(1) . . 0_555 yes
Si(1) F(3) F(2) 45.3(1) . . 0_555 yes
Si(1) F(3) F(2) 45.3(1) . 4_555 0_555 yes
Si(1) F(3) F(2) 45.3(1) . 6_555 0_555 yes
Si(1) F(3) F(2) 45.3(1) . 7_555 0_555 yes
F(2) F(3) F(2) 90.5(2) . 4_555 0_555 yes
F(2) F(3) F(2) 60.3(1) . 6_555 0_555 yes
F(2) F(3) F(2) 60.3(1) . 7_555 0_555 yes
F(2) F(3) F(2) 60.3(1) 4_555 6_555 0_555 yes
F(2) F(3) F(2) 60.3(1) 4_555 7_555 0_555 yes
F(2) F(3) F(2) 90.5(2) 6_555 7_555 0_555 yes
Cu(1) N(1) C(1) 121.8(2) . . 0_555 yes
Cu(1) N(1) C(5) 121.4(2) . . 0_555 yes
C(1) N(1) C(5) 116.8(3) . . 0_555 yes
N(1) C(1) C(2) 124.0(3) . . 0_555 yes
N(1) C(1) C(5) 31.9(2) . . 0_555 yes
C(2) C(1) C(5) 92.1(3) . . 0_555 yes
C(1) C(2) C(3) 119.5(3) . . 0_555 yes
C(1) C(2) C(4) 87.8(2) . . 0_555 yes
C(3) C(2) C(4) 31.8(2) . . 0_555 yes
C(2) C(3) C(3) 121.1(4) . 9_755 0_555 yes
C(2) C(3) C(4) 116.6(3) . . 0_555 yes
C(3) C(3) C(4) 122.2(4) 9_755 . 0_555 yes
C(2) C(4) C(3) 31.6(2) . . 0_555 yes
C(2) C(4) C(5) 88.7(2) . . 0_555 yes
C(3) C(4) C(5) 120.3(3) . . 0_555 yes
N(1) C(5) C(1) 31.3(2) . . 0_555 yes
N(1) C(5) C(4) 122.6(3) . . 0_555 yes
C(1) C(5) C(4) 91.4(3) . . 0_555 yes

loop_
_geom_bond_atom_site_label_1
_geom_bond_atom_site_label_2
_geom_bond_distance
_geom_bond_site_symmetry_2
_geom_bond_publ_flag
Cu(1) O(1) 2.380(4) 1_545 yes
Cu(1) O(1) 2.380(4) 4_665 yes
Cu(1) N(1) 2.043(3) . yes
Cu(1) N(1) 2.043(3) 16_545 yes
Cu(1) N(1) 2.043(3) 4_655 yes
Cu(1) N(1) 2.043(3) 13_665 yes
Si(1) F(1) 1.667(6) . yes
Si(1) F(2) 1.691(2) . yes
Si(1) F(2) 1.691(2) 4_555 yes
Si(1) F(2) 1.691(2) 6_555 yes
Si(1) F(2) 1.691(2) 7_555 yes
Si(1) F(3) 1.697(6) . yes
F(2) F(3) 2.379(4) . yes
N(1) C(1) 1.329(5) . yes
N(1) C(5) 1.353(4) . yes
C(1) C(2) 1.385(5) . yes
C(1) C(5) 2.284(5) . yes
C(2) C(3) 1.387(5) . yes
C(2) C(4) 2.367(5) . yes
C(3) C(3) 1.492(7) 9_755 yes
C(3) C(4) 1.395(5) . yes
C(4) C(5) 1.381(5) . yes

loop_
_geom_contact_atom_site_label_1
_geom_contact_atom_site_label_2
_geom_contact_distance
_geom_contact_site_symmetry_2
F(2) O(1) 2.700(3) 7_455
F(2) C(1) 3.166(4) 10_455
F(2) C(5) 3.220(4) 1_455
O(1) N(1) 3.124(4) 1_565
O(1) N(1) 3.124(4) 16_555
O(1) N(1) 3.150(4) 4_665
O(1) N(1) 3.150(4) 13_675
O(1) C(1) 3.150(4) 1_565
O(1) C(1) 3.150(4) 16_555
O(1) C(5) 3.178(4) 4_665
O(1) C(5) 3.178(4) 13_675
